data_1530175
loop_
_publ_author_name
'Klevtsova, R.F.'
'Glinskaya, L.A.'
'Pasechnyuk, N.P.'

_publ_section_title
;
 Crystal structure of the binary molybdates K8 Zr (Mo O4)6 and K8 Hf (Mo
 O4)6
;
_journal_name_full Kristallografiya
_journal_page_first 1191
_journal_page_last 1195
_journal_volume 22
_journal_year 1977
_chemical_formula_sum 'Hf K8 Mo6 O24'
_chemical_name_systematic 'K8 Hf (Mo O4)6'
_space_group_IT_number 14
_symmetry_space_group_name_Hall '-P 2ybc'
_symmetry_space_group_name_H-M 'P 1 21/c 1'
_cell_angle_alpha 90
_cell_angle_beta 118.82
_cell_angle_gamma 90
_cell_formula_units_Z 2
_cell_length_a 10.175
_cell_length_b 11.771
_cell_length_c 13.102
_cell_volume 1374.859
_citation_journal_id_ASTM KRISAJ
_cod_data_source_file Klevtsova_KRISAJ_1977_344.cif
_cod_data_source_block Hf1K8Mo6O24
_cod_original_formula_sum 'Hf1 K8 Mo6 O24'
_cod_database_code 1530175

loop_
_symmetry_equiv_pos_as_xyz
x,y,z
-x,y+1/2,-z+1/2
-x,-y,-z
x,-y-1/2,z-1/2

loop_
_atom_site_label
_atom_site_type_symbol
_atom_site_fract_x
_atom_site_fract_y
_atom_site_fract_z
_atom_site_occupancy
_atom_site_U_iso_or_equiv
O9 O-2 0.5368 0.0164 0.1488 1 0.0
Mo3 Mo+6 0.3871 0.1073 0.0991 1 0.0
O4 O-2 0.0979 0.384 0.141 1 0.0
O11 O-2 0.3886 0.18 0.2146 1 0.0
Hf1 Hf+4 0 0 0 1 0.0
O10 O-2 0.4014 0.2063 0.0043 1 0.0
O2 O-2 -0.1943 0.3792 -0.0696 1 0.0
O3 O-2 0.072 0.3483 -0.0784 1 0.0
K1 K+1 0.1851 0.2047 0.2909 1 0.0
K4 K+1 0.3621 0.4299 0.1092 1 0.0
K2 K+1 0.1651 0.5561 0.2847 1 0.0
O12 O-2 0.2148 0.0235 0.022 1 0.0
Mo1 Mo+6 -0.016 0.322 0.0062 1 0.0
O6 O-2 0.3552 -0.1491 0.2451 1 0.0
O7 O-2 0.3301 -0.0151 0.4107 1 0.0
K3 K+1 0.3958 0.7794 0.0729 1 0.0
O1 O-2 -0.0222 0.1672 0.0261 1 0.0
O8 O-2 0.1699 -0.2263 0.3427 1 0.0
O5 O-2 0.0793 -0.0245 0.175 1 0.0
Mo2 Mo+6 0.2328 -0.106 0.2938 1 0.0
